data_1561021
loop_
_publ_author_name
'Xiong, Gang'
'Wang, Bin-bin'
'He, Yongke'
'you, Lixin'
'Ren, Baoyi'
'Sun, Yaguang'

_publ_section_title
;
 Syntheses, structures, and luminescence of a series of novel trimetallic
 coordination polymers constructed by Cu-I clusters and alkaline-carboxyl-
 alkaline-earth building units
;
_journal_name_full 'Journal of Solid State Chemistry'
_journal_page_first 393
_journal_page_last 401
_journal_paper_doi 10.1016/j.jssc.2018.06.026
_journal_volume 265
_journal_year 2018
_chemical_formula_moiety 'C40 H50 Ba2 Cu2 I2 Li2 N8 O16, 0.5(H2 O)'
_chemical_formula_sum 'C40 H47 Ba2 Cu2 I2 Li2 N8 O16.5'
_chemical_formula_weight 1573.30
_space_group_crystal_system orthorhombic
_space_group_IT_number 61
_space_group_name_Hall '-P 2bc 2ac'
_space_group_name_H-M_alt 'P c a b'
_atom_sites_solution_hydrogens mixed
_atom_sites_solution_primary iterative
_cell_angle_alpha 90
_cell_angle_beta 90
_cell_angle_gamma 90
_cell_formula_units_Z 8
_cell_length_a 16.363(5)
_cell_length_b 27.061(8)
_cell_length_c 26.853(7)
_cell_measurement_reflns_used 22793
_cell_measurement_temperature 293
_cell_measurement_theta_max 27.5
_cell_measurement_theta_min 3.0
_cell_volume 11890(6)
_computing_cell_refinement 'CrystalClear-SM Expert 2.0 r1 (Rigaku, 2009)'
_computing_data_collection 'CrystalClear-SM Expert 2.0 r1 (Rigaku, 2009)'
_computing_data_reduction 'CrystalClear-SM Expert 2.0 r1 (Rigaku, 2009)'
_computing_molecular_graphics 'Olex2 (Dolomanov et al., 2009)'
_computing_publication_material 'Olex2 (Dolomanov et al., 2009)'
_computing_structure_refinement 'ShelXL (Sheldrick, 2015)'
_computing_structure_solution
;
Superflip (Palatinus & Chapuis, 2007;Palatinus & van der Lee, 2008;
Palatinus et al., 2012)
;
_diffrn_ambient_temperature 293(2)
_diffrn_detector CCD
_diffrn_detector_area_resol_mean 13.6612
_diffrn_measured_fraction_theta_full 0.997
_diffrn_measured_fraction_theta_max 0.997
_diffrn_measurement_details
;
scan:
	Number of images: 180
	           Slice: -60.0000 - 120.0000
	     Image width: 1.0000
	        Exp time: 25.0000
	   Rotation axis: Omega
	           Omega: 0.0000
	             Chi: 54.0000
	             Phi: 0.0000
	             XTD: 50.1500
	          2theta: 29.8962
scan:
	Number of images: 180
	           Slice: -60.0000 - 120.0000
	     Image width: 1.0000
	        Exp time: 25.0000
	   Rotation axis: Omega
	           Omega: 0.0000
	             Chi: 54.0000
	             Phi: 120.0000
	             XTD: 50.1500
	          2theta: 29.8962
scan:
	Number of images: 180
	           Slice: -60.0000 - 120.0000
	     Image width: 1.0000
	        Exp time: 25.0000
	   Rotation axis: Omega
	           Omega: 0.0000
	             Chi: 54.0000
	             Phi: 240.0000
	             XTD: 50.1500
	          2theta: 29.8962
;
_diffrn_measurement_device
;
XtaLABmini: Fixed Chi 2 circle
;
_diffrn_measurement_device_type 'Rigaku Mercury375R (2x2 bin mode)'
_diffrn_measurement_method 'profile data from \w-scans'
_diffrn_measurement_specimen_support Fiber
_diffrn_orient_matrix_type d*Trek
_diffrn_orient_matrix_UB_11 -0.017287
_diffrn_orient_matrix_UB_12 0.057066
_diffrn_orient_matrix_UB_13 0.013399
_diffrn_orient_matrix_UB_21 0.017392
_diffrn_orient_matrix_UB_22 -0.002367
_diffrn_orient_matrix_UB_23 0.032518
_diffrn_orient_matrix_UB_31 0.031123
_diffrn_orient_matrix_UB_32 0.013112
_diffrn_orient_matrix_UB_33 -0.015691
_diffrn_radiation_monochromator 'Graphite Monochromator'
_diffrn_radiation_type MoK\a
_diffrn_radiation_wavelength 0.71075
_diffrn_reflns_av_R_equivalents 0.1409
_diffrn_reflns_av_unetI/netI 0.0669
_diffrn_reflns_Laue_measured_fraction_full 0.997
_diffrn_reflns_Laue_measured_fraction_max 0.997
_diffrn_reflns_limit_h_max 19
_diffrn_reflns_limit_h_min -19
_diffrn_reflns_limit_k_max 32
_diffrn_reflns_limit_k_min -32
_diffrn_reflns_limit_l_max 31
_diffrn_reflns_limit_l_min -31
_diffrn_reflns_number 88741
_diffrn_reflns_point_group_measured_fraction_full 0.997
_diffrn_reflns_point_group_measured_fraction_max 0.997
_diffrn_reflns_theta_full 25.010
_diffrn_reflns_theta_max 25.010
_diffrn_reflns_theta_min 3.007
_diffrn_source 'Sealed Tube'
_diffrn_source_current 12.0
_diffrn_source_power 0.6
_diffrn_source_voltage 50.0
_exptl_absorpt_coefficient_mu 3.115
_exptl_absorpt_correction_T_max 1.000
_exptl_absorpt_correction_T_min 0.824
_exptl_absorpt_correction_type multi-scan
_exptl_crystal_colour Colorless
_exptl_crystal_density_diffrn 1.758
_exptl_crystal_description Prism
_exptl_crystal_F_000 6056
_exptl_crystal_size_max 0.2
_exptl_crystal_size_mid 0.2
_exptl_crystal_size_min 0.2
_refine_diff_density_max 1.547
_refine_diff_density_min -1.242
_refine_diff_density_rms 0.191
_refine_ls_extinction_coef .
_refine_ls_extinction_method none
_refine_ls_goodness_of_fit_ref 1.148
_refine_ls_hydrogen_treatment constr
_refine_ls_matrix_type full
_refine_ls_number_parameters 671
_refine_ls_number_reflns 10460
_refine_ls_number_restraints 203
_refine_ls_restrained_S_all 1.142
_refine_ls_R_factor_all 0.0940
_refine_ls_R_factor_gt 0.0736
_refine_ls_shift/su_max 0.001
_refine_ls_shift/su_mean 0.000
_refine_ls_structure_factor_coef Fsqd
_refine_ls_weighting_details 'w=1/[\s^2^(Fo^2^)+(0.0416P)^2^+191.2167P] where P=(Fo^2^+2Fc^2^)/3'
_refine_ls_weighting_scheme calc
_refine_ls_wR_factor_gt 0.1626
_refine_ls_wR_factor_ref 0.1812
_reflns_Friedel_coverage 0.000
_reflns_Friedel_fraction_full .
_reflns_Friedel_fraction_max .
_reflns_number_gt 8243
_reflns_number_total 10460
_reflns_threshold_expression 'I > 2\s(I)'
_cod_data_source_file 6.cif
_cod_data_source_block 6
_cod_depositor_comments
;
The following automatic conversions were performed:

data item '_exptl_absorpt_correction_type' value 'Multi-scan' was
changed to 'multi-scan' in accordance with the built-in table derived
from the CIF Core dictionary named 'cif_core.dic' version 2.4.5 last
updated on 2014-11-21.

Automatic conversion script
Id: cif_fix_values 8369 2020-08-20 11:38:08Z andrius 
;
_cod_original_cell_volume 11891(6)
_cod_original_formula_sum 'C40 H47 Ba2 Cu2 I2 Li2 N8 O16.50'
_cod_database_code 1561021
_shelx_space_group_comment
;
The symmetry employed for this shelxl refinement is uniquely defined
by the following loop, which should always be used as a source of
symmetry information in preference to the above space-group names.
They are only intended as comments.
;
_olex2_refinement_description
;
1. Fixed Uiso
 At 1.2 times of:
  All C(H) groups
 At 1.5 times of:
  All C(H,H,H) groups, All O(H,H) groups
2. Restrained distances
 C41-N5
 1.46 with sigma of 0.01
 C30-C37
 2.7 with sigma of 0.01
 C37-N6
 1.5 with sigma of 0.01
 H38B-H37B
 2.1 with sigma of 0.01
 C30-O16
 1.28 with sigma of 0.01
3. Uiso/Uaniso restraints and constraints
C35 \\sim C41 \\sim N5 \\sim C33 \\sim O14: within 3.8A with sigma of 0.01 and
sigma for terminal atoms of 0.01
C34 \\sim C36 \\sim N8 \\sim C29 \\sim O15: within 3.8A with sigma of 0.01 and
sigma for terminal atoms of 0.01
C38 \\sim C37 \\sim N6 \\sim C30: within 3.8A with sigma of 0.01 and sigma for
terminal atoms of 0.01
C38 \\sim N6 \\sim C37 \\sim C30 \\sim O16: within 3.8A with sigma of 0.01 and
sigma for terminal atoms of 0.01
Uanis(C32) \\sim Ueq, Uanis(C40) \\sim Ueq: with sigma of 0.01 and sigma for
terminal atoms of 0.01
Uanis(C31) \\sim Ueq: with sigma of 0.01 and sigma for terminal atoms of 0.1
Uanis(C32) = Uanis(C40)
4. Others
 Sof(C32)=Sof(H32A)=Sof(H32B)=Sof(H32C)=1-FVAR(1)
 Sof(C40)=Sof(H40A)=Sof(H40B)=Sof(H40C)=FVAR(1)
 Fixed Sof: O17(0.5) H17A(0.5) H17B(0.5)
5.a Free rotating group:
 O17(H17A,H17B)
5.b Aromatic/amide H refined with riding coordinates:
 C7(H7), C8(H8), C9(H9), C10(H10), C12(H12), C13(H13), C14(H14), C15(H15),
 C18(H18), C19(H19), C20(H20), C21(H21), C22(H22), C24(H24), C26(H26), C27(H27),
  C28(H28), C29(H29), C30(H30), C41(H41)
5.c Idealised Me refined as rotating group:
 C25(H25A,H25B,H25C), C31(H31A,H31B,H31C), C32(H32A,H32B,H32C), C33(H33A,H33B,
 H33C), C34(H34A,H34B,H34C), C35(H35A,H35B,H35C), C36(H36A,H36B,H36C), C37(H37A,
 H37B,H37C), C38(H38A,H38B,H38C), C39(H39A,H39B,H39C), C40(H40A,H40B,H40C)
;

loop_
_space_group_symop_operation_xyz
'x, y, z'
'-x, -y+1/2, z+1/2'
'x+1/2, -y, -z+1/2'
'-x+1/2, y+1/2, -z'
'-x, -y, -z'
'x, y-1/2, -z-1/2'
'-x-1/2, y, z-1/2'
'x-1/2, -y-1/2, z'

loop_
_atom_site_label
_atom_site_type_symbol
_atom_site_fract_x
_atom_site_fract_y
_atom_site_fract_z
_atom_site_U_iso_or_equiv
_atom_site_adp_type
_atom_site_occupancy
_atom_site_site_symmetry_order
_atom_site_calc_flag
_atom_site_refinement_flags_posn
_atom_site_refinement_flags_adp
_atom_site_refinement_flags_occupancy
_atom_site_disorder_assembly
_atom_site_disorder_group
Ba1 Ba 0.00097(4) 0.51190(2) 0.79377(2) 0.03094(17) Uani 1 1 d . . . . .
Ba2 Ba -0.24973(4) 0.53812(2) 0.74016(2) 0.03201(17) Uani 1 1 d . . . . .
I1 I -0.01145(5) 0.72121(3) 0.45089(3) 0.0479(2) Uani 1 1 d . . . . .
I2 I -0.22739(5) 0.78057(4) 0.54660(3) 0.0531(2) Uani 1 1 d . . . . .
Cu1 Cu -0.16812(9) 0.74702(6) 0.46149(6) 0.0448(4) Uani 1 1 d . . . . .
Cu2 Cu -0.06851(10) 0.75364(6) 0.53693(6) 0.0486(4) Uani 1 1 d . . . . .
O10 O -0.0166(5) 0.4428(3) 0.7188(3) 0.049(2) Uani 1 1 d . . . . .
O4 O -0.0929(5) 0.5600(4) 0.7134(3) 0.056(2) Uani 1 1 d . . . . .
O13 O 0.3652(5) 0.5519(3) 0.7006(3) 0.049(2) Uani 1 1 d . . . . .
O3 O 0.0423(5) 0.5661(4) 0.7077(3) 0.055(2) Uani 1 1 d . . . . .
N1 N -0.2634(6) 0.6884(4) 0.9357(4) 0.048(3) Uani 1 1 d . . . . .
O11 O 0.0985(8) 0.5335(6) 0.6009(5) 0.113(5) Uani 1 1 d . . . . .
O5 O -0.0463(5) 0.6051(4) 0.8338(4) 0.061(3) Uani 1 1 d . . . . .
O6 O -0.1542(4) 0.5567(3) 0.8220(3) 0.0439(19) Uani 1 1 d . . . . .
O2 O 0.2948(4) 0.5513(3) 0.8107(3) 0.051(2) Uani 1 1 d . . . . .
O7 O -0.2860(5) 0.5765(4) 0.6397(4) 0.064(3) Uani 1 1 d . . . . .
O8 O -0.3944(5) 0.5650(3) 0.6879(3) 0.049(2) Uani 1 1 d . . . . .
C1 C 0.3023(7) 0.5499(5) 0.6749(5) 0.044(3) Uani 1 1 d . . . . .
O12 O 0.2337(5) 0.5389(3) 0.6908(3) 0.047(2) Uani 1 1 d . . . . .
O16 O 0.0105(11) 0.5075(7) 0.8968(5) 0.138(4) Uani 1 1 d D U . . .
O9 O 0.1104(5) 0.4599(4) 0.6998(3) 0.054(2) Uani 1 1 d . . . . .
O1 O 0.1604(5) 0.5426(3) 0.8067(3) 0.048(2) Uani 1 1 d . . . . .
N3 N -0.4996(6) 0.6897(4) 0.5663(4) 0.044(2) Uani 1 1 d . . . . .
N2 N -0.0548(6) 0.6960(4) 0.5871(4) 0.050(3) Uani 1 1 d . . . . .
C2 C 0.0464(8) 0.4368(6) 0.6948(6) 0.064(4) Uani 1 1 d . . . . .
N4 N 0.1880(6) 0.6933(4) 0.9129(4) 0.048(3) Uani 1 1 d . . . . .
C3 C 0.2119(7) 0.6111(4) 0.8522(4) 0.039(3) Uani 1 1 d . . . . .
C4 C -0.3590(6) 0.5836(4) 0.6509(5) 0.041(3) Uani 1 1 d . . . . .
C5 C -0.4084(6) 0.6206(4) 0.6202(4) 0.037(2) Uani 1 1 d . . . . .
C6 C -0.0373(7) 0.6194(4) 0.6574(4) 0.041(3) Uani 1 1 d . . . . .
C7 C 0.2754(7) 0.6303(6) 0.8809(5) 0.056(4) Uani 1 1 d . . . . .
H7 H 0.327224 0.616260 0.879937 0.067 Uiso 1 1 calc R . . . .
C8 C -0.1345(7) 0.6661(4) 0.8996(5) 0.047(3) Uani 1 1 d . . . . .
H8 H -0.079435 0.673456 0.895121 0.057 Uiso 1 1 calc R . . . .
C9 C 0.1284(7) 0.6757(5) 0.8843(6) 0.060(4) Uani 1 1 d . . . . .
H9 H 0.077844 0.691264 0.885674 0.072 Uiso 1 1 calc R . . . .
C10 C 0.2595(8) 0.6704(6) 0.9108(6) 0.068(4) Uani 1 1 d . . . . .
H10 H 0.301628 0.682143 0.930801 0.082 Uiso 1 1 calc R . . . .
C11 C -0.1194(6) 0.5930(4) 0.8417(4) 0.039(3) Uani 1 1 d . . . . .
C12 C -0.5325(7) 0.6612(5) 0.6017(5) 0.057(4) Uani 1 1 d . . . . .
H12 H -0.588133 0.664669 0.607876 0.068 Uiso 1 1 calc R . . . .
C13 C -0.4904(7) 0.6271(5) 0.6298(5) 0.049(3) Uani 1 1 d . . . . .
H13 H -0.516567 0.608985 0.654569 0.059 Uiso 1 1 calc R . . . .
C14 C -0.2499(7) 0.6157(5) 0.8853(5) 0.054(4) Uani 1 1 d . . . . .
H14 H -0.275117 0.587966 0.871826 0.065 Uiso 1 1 calc R . . . .
O15 O -0.2591(12) 0.6408(6) 0.7497(7) 0.145(4) Uani 1 1 d . U . . .
C15 C -0.1815(7) 0.6955(5) 0.9281(5) 0.049(3) Uani 1 1 d . . . . .
H15 H -0.156751 0.722261 0.943712 0.059 Uiso 1 1 calc R . . . .
C16 C -0.0288(7) 0.5788(5) 0.6953(4) 0.042(3) Uani 1 1 d . . . . .
C17 C -0.1680(7) 0.6248(4) 0.8767(4) 0.040(3) Uani 1 1 d . . . . .
C18 C -0.2942(8) 0.6489(5) 0.9146(6) 0.063(4) Uani 1 1 d . . . . .
H18 H -0.349473 0.642487 0.919492 0.076 Uiso 1 1 calc R . . . .
C19 C 0.0295(8) 0.6475(5) 0.6414(6) 0.061(4) Uani 1 1 d . . . . .
H19 H 0.081035 0.641965 0.654847 0.074 Uiso 1 1 calc R . . . .
C20 C -0.4205(8) 0.6825(5) 0.5584(5) 0.056(4) Uani 1 1 d . . . . .
H20 H -0.394845 0.702304 0.534780 0.067 Uiso 1 1 calc R . . . .
C21 C -0.1131(7) 0.6318(5) 0.6374(6) 0.057(4) Uani 1 1 d . . . . .
H21 H -0.159759 0.614537 0.646850 0.069 Uiso 1 1 calc R . . . .
O14 O -0.1301(12) 0.8466(6) 0.7637(8) 0.151(5) Uani 1 1 d . U . . .
C22 C 0.1366(7) 0.6362(5) 0.8531(5) 0.052(3) Uani 1 1 d . . . . .
H22 H 0.093522 0.626081 0.832916 0.062 Uiso 1 1 calc R . . . .
C23 C 0.2224(7) 0.5653(4) 0.8205(4) 0.040(3) Uani 1 1 d . . . . .
C24 C -0.3738(8) 0.6479(6) 0.5827(5) 0.061(4) Uani 1 1 d . . . . .
H24 H -0.319455 0.643134 0.573873 0.073 Uiso 1 1 calc R . . . .
C25 C 0.3110(11) 0.5581(9) 0.6200(6) 0.107(8) Uani 1 1 d . . . . .
H25A H 0.367898 0.559753 0.611477 0.161 Uiso 1 1 calc GR . . . .
H25B H 0.284775 0.588554 0.610961 0.161 Uiso 1 1 calc GR . . . .
H25C H 0.285842 0.531266 0.602314 0.161 Uiso 1 1 calc GR . . . .
C26 C 0.0188(8) 0.6831(5) 0.6058(6) 0.063(4) Uani 1 1 d . . . . .
H26 H 0.064905 0.699303 0.593795 0.076 Uiso 1 1 calc R . . . .
C27 C -0.1180(8) 0.6701(6) 0.6033(6) 0.065(4) Uani 1 1 d . . . . .
H27 H -0.169412 0.678130 0.590869 0.078 Uiso 1 1 calc R . . . .
N5 N -0.0883(15) 0.7629(8) 0.7620(10) 0.157(5) Uani 1 1 d D U . . .
N6 N 0.0647(13) 0.5523(9) 0.9588(7) 0.145(5) Uani 1 1 d D U . . .
C28 C 0.0392(13) 0.5409(8) 0.5749(6) 0.091(6) Uani 1 1 d . . . . .
H28 H -0.010371 0.527897 0.585639 0.109 Uiso 1 1 calc R . . . .
N8 N -0.3034(16) 0.7191(8) 0.7403(10) 0.156(5) Uani 1 1 d . U . . .
N7 N 0.0391(12) 0.5665(7) 0.5316(7) 0.107(5) Uiso 1 1 d . . . . .
C29 C -0.2808(19) 0.6755(11) 0.7239(13) 0.157(5) Uani 1 1 d . U . . .
H29 H -0.281237 0.670661 0.689568 0.188 Uiso 1 1 calc R . . . .
C30 C 0.0766(12) 0.5218(10) 0.9173(8) 0.151(5) Uani 1 1 d D U . . .
H30 H 0.128060 0.512712 0.905832 0.181 Uiso 1 1 calc R . . . .
Li1 Li 0.1237(12) 0.5288(9) 0.6706(8) 0.055(6) Uani 1 1 d . . . . .
C31 C -0.0428(18) 0.5734(10) 0.5066(11) 0.177(15) Uani 1 1 d . U . . .
H31A H -0.083784 0.555430 0.524778 0.266 Uiso 1 1 calc GR . . . .
H31B H -0.040187 0.561157 0.473115 0.266 Uiso 1 1 calc GR . . . .
H31C H -0.056628 0.607837 0.506203 0.266 Uiso 1 1 calc GR . . . .
C32 C 0.058(3) 0.3752(19) 0.683(2) 0.091(8) Uani 0.38(2) 1 d . U P A 2
H32A H 0.078948 0.358969 0.711860 0.136 Uiso 0.38(2) 1 calc GR . P A 2
H32B H 0.095539 0.370942 0.655643 0.136 Uiso 0.38(2) 1 calc GR . P A 2
H32C H 0.006052 0.361214 0.674046 0.136 Uiso 0.38(2) 1 calc GR . P A 2
C33 C -0.0673(19) 0.7186(9) 0.7825(12) 0.163(5) Uani 1 1 d . U . . .
H33A H -0.092761 0.692369 0.764046 0.244 Uiso 1 1 calc GR . . . .
H33B H -0.085282 0.717476 0.816460 0.244 Uiso 1 1 calc GR . . . .
H33C H -0.008991 0.714697 0.781257 0.244 Uiso 1 1 calc GR . . . .
C34 C -0.3073(19) 0.7291(10) 0.7947(11) 0.159(5) Uani 1 1 d . U . . .
H34A H -0.354947 0.713628 0.808498 0.238 Uiso 1 1 calc GR . . . .
H34B H -0.309990 0.764128 0.800265 0.238 Uiso 1 1 calc GR . . . .
H34C H -0.259282 0.716045 0.810533 0.238 Uiso 1 1 calc GR . . . .
C35 C -0.0940(19) 0.7695(10) 0.7089(12) 0.165(5) Uani 1 1 d . U . . .
H35A H -0.042098 0.780108 0.696175 0.247 Uiso 1 1 calc GR . . . .
H35B H -0.134699 0.793949 0.701620 0.247 Uiso 1 1 calc GR . . . .
H35C H -0.108984 0.738708 0.693653 0.247 Uiso 1 1 calc GR . . . .
C36 C -0.3238(19) 0.7609(10) 0.7083(11) 0.160(5) Uani 1 1 d . U . . .
H36A H -0.274884 0.778722 0.700084 0.239 Uiso 1 1 calc GR . . . .
H36B H -0.360937 0.782498 0.725464 0.239 Uiso 1 1 calc GR . . . .
H36C H -0.349064 0.749103 0.678313 0.239 Uiso 1 1 calc GR . . . .
C37 C -0.0092(15) 0.5792(10) 0.9790(9) 0.154(5) Uani 1 1 d D U . . .
H37A H 0.003127 0.613773 0.982278 0.231 Uiso 1 1 calc GR . . . .
H37B H -0.023285 0.565968 1.011057 0.231 Uiso 1 1 calc DGR . . . .
H37C H -0.054343 0.575057 0.956596 0.231 Uiso 1 1 calc GR . . . .
C38 C 0.1218(18) 0.5809(12) 0.9858(9) 0.154(5) Uani 1 1 d . U . . .
H38A H 0.168277 0.560811 0.994013 0.231 Uiso 1 1 calc GR . . . .
H38B H 0.096863 0.592816 1.015789 0.231 Uiso 1 1 calc DGR . . . .
H38C H 0.139130 0.608364 0.965795 0.231 Uiso 1 1 calc GR . . . .
Li2 Li -0.1239(11) 0.4158(7) 0.7334(7) 0.039(4) Uani 1 1 d . . . . .
C39 C 0.116(2) 0.5890(14) 0.5120(10) 0.194(16) Uani 1 1 d . . . . .
H39A H 0.112482 0.624290 0.514332 0.291 Uiso 1 1 calc GR . . . .
H39B H 0.123092 0.579581 0.477776 0.291 Uiso 1 1 calc GR . . . .
H39C H 0.161526 0.577428 0.531208 0.291 Uiso 1 1 calc GR . . . .
C40 C 0.0314(19) 0.4107(12) 0.6445(11) 0.091(8) Uani 0.62(2) 1 d . U P A 1
H40A H -0.013800 0.388326 0.647652 0.136 Uiso 0.62(2) 1 calc GR . P A 1
H40B H 0.079500 0.392613 0.635112 0.136 Uiso 0.62(2) 1 calc GR . P A 1
H40C H 0.019326 0.434928 0.619455 0.136 Uiso 0.62(2) 1 calc GR . P A 1
C41 C -0.1091(19) 0.8099(9) 0.7842(12) 0.162(5) Uani 1 1 d D U . . .
H41 H -0.105659 0.811525 0.818729 0.195 Uiso 1 1 calc R . . . .
O17 O -0.1680(14) 0.5043(11) 0.5949(8) 0.080(7) Uani 0.5 1 d . . P . .
H17A H -0.124227 0.487433 0.595581 0.121 Uiso 0.5 1 d G . P . .
H17B H -0.169317 0.521472 0.568409 0.121 Uiso 0.5 1 d G . P . .

loop_
_atom_site_aniso_label
_atom_site_aniso_U_11
_atom_site_aniso_U_22
_atom_site_aniso_U_33
_atom_site_aniso_U_23
_atom_site_aniso_U_13
_atom_site_aniso_U_12
Ba1 0.0194(3) 0.0380(3) 0.0355(3) -0.0025(3) 0.0000(2) 0.0021(3)
Ba2 0.0206(3) 0.0377(3) 0.0378(3) 0.0008(3) -0.0024(2) -0.0010(3)
I1 0.0339(4) 0.0531(5) 0.0567(5) 0.0004(4) -0.0005(3) 0.0005(3)
I2 0.0385(4) 0.0637(6) 0.0571(5) -0.0070(4) -0.0021(4) 0.0024(4)
Cu1 0.0399(8) 0.0444(8) 0.0501(9) 0.0010(7) -0.0119(6) -0.0050(6)
Cu2 0.0511(9) 0.0462(9) 0.0487(9) 0.0029(7) -0.0129(7) -0.0088(7)
O10 0.032(4) 0.061(6) 0.054(5) -0.015(4) 0.004(4) -0.013(4)
O4 0.028(4) 0.072(6) 0.067(6) 0.028(5) 0.009(4) 0.007(4)
O13 0.028(4) 0.066(6) 0.053(5) -0.006(4) -0.007(4) 0.009(4)
O3 0.025(4) 0.074(6) 0.065(6) 0.022(5) -0.001(4) 0.008(4)
N1 0.036(5) 0.054(6) 0.053(6) -0.018(5) 0.000(5) 0.003(5)
O11 0.092(9) 0.177(15) 0.070(8) 0.027(9) -0.022(7) 0.019(10)
O5 0.027(4) 0.064(6) 0.094(7) -0.036(5) 0.014(4) -0.004(4)
O6 0.028(4) 0.042(5) 0.062(5) -0.017(4) -0.003(4) 0.007(3)
O2 0.024(4) 0.061(6) 0.067(6) -0.019(5) 0.010(4) 0.002(4)
O7 0.030(5) 0.094(8) 0.069(6) 0.022(6) -0.001(4) 0.008(5)
O8 0.036(4) 0.062(6) 0.049(5) 0.014(4) -0.007(4) -0.009(4)
C1 0.030(6) 0.050(7) 0.052(7) 0.015(6) -0.006(5) -0.006(5)
O12 0.031(4) 0.067(6) 0.044(5) 0.009(4) 0.005(3) 0.004(4)
O16 0.176(12) 0.168(11) 0.069(7) 0.003(7) -0.011(7) -0.036(9)
O9 0.030(4) 0.074(6) 0.058(5) 0.004(5) -0.004(4) -0.012(4)
O1 0.028(4) 0.054(5) 0.060(5) -0.019(4) -0.002(4) -0.010(4)
N3 0.044(6) 0.048(6) 0.039(5) 0.008(4) -0.004(4) 0.010(5)
N2 0.038(5) 0.052(6) 0.059(7) 0.013(5) -0.009(5) 0.001(5)
C2 0.039(7) 0.084(11) 0.071(10) -0.027(8) 0.018(7) -0.012(7)
N4 0.037(5) 0.036(6) 0.070(7) -0.010(5) 0.006(5) -0.001(4)
C3 0.031(6) 0.036(6) 0.051(7) -0.015(5) 0.007(5) 0.000(5)
C4 0.021(5) 0.050(7) 0.053(7) 0.014(6) -0.005(5) -0.005(5)
C5 0.027(5) 0.038(6) 0.046(7) 0.008(5) -0.006(5) -0.003(5)
C6 0.029(6) 0.046(7) 0.048(7) 0.017(5) 0.001(5) -0.002(5)
C7 0.034(7) 0.073(9) 0.061(8) -0.028(7) 0.001(6) 0.004(6)
C8 0.019(5) 0.044(7) 0.079(9) -0.015(6) -0.004(5) -0.007(5)
C9 0.021(6) 0.065(9) 0.093(11) -0.023(8) 0.001(6) 0.002(6)
C10 0.041(8) 0.085(11) 0.078(10) -0.031(9) -0.001(7) 0.002(7)
C11 0.023(5) 0.043(7) 0.052(7) -0.007(5) 0.001(5) 0.004(5)
C12 0.030(6) 0.062(9) 0.079(10) 0.026(7) 0.003(6) 0.009(6)
C13 0.032(6) 0.056(8) 0.060(8) 0.029(6) 0.004(5) -0.001(6)
C14 0.026(6) 0.049(7) 0.087(10) -0.031(7) 0.009(6) -0.012(6)
O15 0.179(11) 0.082(8) 0.172(12) 0.001(8) -0.015(9) 0.037(8)
C15 0.031(6) 0.050(7) 0.066(8) -0.024(6) -0.003(6) -0.004(5)
C16 0.044(7) 0.045(7) 0.038(6) 0.007(5) 0.006(5) 0.001(5)
C17 0.031(6) 0.040(6) 0.050(7) -0.012(5) -0.002(5) 0.002(5)
C18 0.030(6) 0.066(9) 0.093(11) -0.035(8) 0.022(7) -0.016(6)
C19 0.030(6) 0.069(9) 0.085(10) 0.037(8) -0.004(6) 0.000(6)
C20 0.043(7) 0.070(9) 0.055(8) 0.022(7) 0.002(6) -0.008(7)
C21 0.021(6) 0.068(9) 0.083(10) 0.026(8) -0.006(6) -0.010(6)
O14 0.175(10) 0.086(8) 0.192(12) 0.047(8) -0.002(10) -0.010(8)
C22 0.030(6) 0.057(8) 0.068(9) -0.024(7) -0.004(6) 0.006(6)
C23 0.032(6) 0.042(7) 0.047(7) 0.001(5) -0.001(5) 0.003(5)
C24 0.034(7) 0.075(10) 0.073(10) 0.024(8) 0.005(6) 0.006(7)
C25 0.074(12) 0.20(2) 0.050(10) 0.034(12) -0.009(8) -0.036(14)
C26 0.037(7) 0.061(9) 0.092(11) 0.023(8) -0.001(7) -0.001(6)
C27 0.033(7) 0.071(10) 0.090(11) 0.028(8) -0.025(7) -0.011(7)
N5 0.181(11) 0.095(8) 0.194(12) 0.049(9) 0.000(10) -0.007(9)
N6 0.189(13) 0.172(12) 0.075(7) -0.001(7) -0.003(7) -0.038(10)
C28 0.099(14) 0.114(16) 0.061(11) 0.020(10) -0.009(10) 0.009(12)
N8 0.191(11) 0.097(8) 0.179(12) -0.001(8) -0.012(10) 0.041(8)
C29 0.191(11) 0.098(9) 0.182(12) -0.005(9) -0.013(10) 0.035(9)
C30 0.193(13) 0.177(12) 0.083(8) 0.003(8) -0.004(8) -0.036(10)
Li1 0.028(10) 0.077(16) 0.060(14) 0.027(12) -0.002(9) 0.008(10)
C31 0.22(3) 0.11(2) 0.20(3) -0.021(19) -0.14(3) 0.05(2)
C32 0.084(9) 0.094(10) 0.095(10) -0.010(7) 0.007(7) -0.001(7)
C33 0.186(11) 0.100(8) 0.202(12) 0.050(9) -0.001(10) -0.008(9)
C34 0.193(11) 0.102(8) 0.181(12) -0.002(9) -0.011(10) 0.037(9)
C35 0.187(11) 0.106(8) 0.201(13) 0.045(9) -0.001(10) -0.007(9)
C36 0.193(11) 0.102(9) 0.183(12) 0.001(9) -0.013(10) 0.037(9)
C37 0.195(13) 0.180(12) 0.088(8) 0.004(8) -0.005(8) -0.032(10)
C38 0.195(13) 0.181(12) 0.086(8) 0.003(8) -0.007(8) -0.038(10)
Li2 0.034(10) 0.050(11) 0.032(10) -0.005(8) 0.000(7) 0.002(8)
C39 0.22(4) 0.24(4) 0.11(2) 0.06(2) 0.06(2) 0.00(3)
C40 0.084(9) 0.094(10) 0.095(10) -0.010(7) 0.007(7) -0.001(7)
C41 0.183(11) 0.104(8) 0.200(12) 0.046(9) 0.001(10) -0.010(9)
O17 0.073(15) 0.11(2) 0.059(13) -0.020(12) 0.027(11) 0.006(13)

loop_
_atom_type_symbol
_atom_type_description
_atom_type_scat_dispersion_real
_atom_type_scat_dispersion_imag
_atom_type_scat_source
C C 0.0033 0.0016 'International Tables Vol C Tables 4.2.6.8 and 6.1.1.4'
H H 0.0000 0.0000 'International Tables Vol C Tables 4.2.6.8 and 6.1.1.4'
Ba Ba -0.3244 2.2819 'International Tables Vol C Tables 4.2.6.8 and 6.1.1.4'
Cu Cu 0.3201 1.2651 'International Tables Vol C Tables 4.2.6.8 and 6.1.1.4'
I I -0.4742 1.8119 'International Tables Vol C Tables 4.2.6.8 and 6.1.1.4'
Li Li -0.0003 0.0001 'International Tables Vol C Tables 4.2.6.8 and 6.1.1.4'
N N 0.0061 0.0033 'International Tables Vol C Tables 4.2.6.8 and 6.1.1.4'
O O 0.0106 0.0060 'International Tables Vol C Tables 4.2.6.8 and 6.1.1.4'

loop_
_geom_angle_atom_site_label_1
_geom_angle_atom_site_label_2
_geom_angle_atom_site_label_3
_geom_angle
_geom_angle_site_symmetry_1
_geom_angle_site_symmetry_3
O10 Ba1 O4 73.2(3) . .
O10 Ba1 O13 62.8(2) . 3_466
O10 Ba1 O3 77.3(3) . .
O10 Ba1 O5 147.8(3) . .
O10 Ba1 O6 112.4(2) . .
O10 Ba1 O16 134.7(4) . .
O10 Ba1 C2 19.3(3) . .
O10 Ba1 C11 133.6(3) . .
O10 Ba1 C16 76.6(3) . .
O4 Ba1 C2 78.9(4) . .
O4 Ba1 C11 70.9(3) . .
O4 Ba1 C16 22.9(3) . .
O13 Ba1 O4 84.2(2) 3_466 .
O13 Ba1 O3 123.5(3) 3_466 .
O13 Ba1 O5 107.9(2) 3_466 .
O13 Ba1 O6 63.5(2) 3_466 .
O13 Ba1 C2 81.3(3) 3_466 .
O13 Ba1 C11 85.0(3) 3_466 .
O13 Ba1 C16 105.5(3) 3_466 .
O3 Ba1 O4 45.2(2) . .
O3 Ba1 O5 85.1(3) . .
O3 Ba1 O6 101.9(2) . .
O3 Ba1 C2 67.7(4) . .
O3 Ba1 C11 96.9(3) . .
O3 Ba1 C16 22.6(3) . .
O5 Ba1 O4 75.2(3) . .
O5 Ba1 O6 45.3(2) . .
O5 Ba1 C2 151.2(4) . .
O5 Ba1 C11 22.9(3) . .
O5 Ba1 C16 76.9(3) . .
O6 Ba1 O4 63.5(2) . .
O6 Ba1 C2 129.6(3) . .
O6 Ba1 C11 22.9(2) . .
O6 Ba1 C16 81.3(3) . .
O8 Ba1 O10 71.4(3) 3_566 .
O8 Ba1 O4 142.4(3) 3_566 .
O8 Ba1 O13 91.0(3) 3_566 3_466
O8 Ba1 O3 113.1(2) 3_566 .
O8 Ba1 O5 140.7(3) 3_566 .
O8 Ba1 O6 144.5(2) 3_566 .
O8 Ba1 O16 75.6(4) 3_566 .
O8 Ba1 O1 67.4(3) 3_566 .
O8 Ba1 C2 63.5(3) 3_566 .
O8 Ba1 C11 146.0(3) 3_566 .
O8 Ba1 C16 131.7(3) 3_566 .
O16 Ba1 O4 141.1(5) . .
O16 Ba1 O13 88.0(4) . 3_466
O16 Ba1 O3 145.8(4) . .
O16 Ba1 O5 71.2(5) . .
O16 Ba1 O6 78.9(4) . .
O16 Ba1 C2 137.3(5) . .
O16 Ba1 C11 70.4(5) . .
O16 Ba1 C16 147.8(5) . .
O1 Ba1 O10 113.2(2) . .
O1 Ba1 O4 116.8(3) . .
O1 Ba1 O13 157.4(3) . 3_466
O1 Ba1 O3 73.7(3) . .
O1 Ba1 O5 86.7(2) . .
O1 Ba1 O6 131.7(2) . .
O1 Ba1 O16 80.4(4) . .
O1 Ba1 C2 94.1(3) . .
O1 Ba1 C11 108.8(3) . .
O1 Ba1 C16 94.4(3) . .
C11 Ba1 C2 147.9(3) . .
C11 Ba1 C16 81.6(3) . .
C16 Ba1 C2 74.4(4) . .
O4 Ba2 O6 68.6(3) . .
O4 Ba2 O2 79.6(3) . 3_466
O4 Ba2 O7 82.6(2) . .
O4 Ba2 O8 126.6(2) . .
O4 Ba2 C1 95.4(3) . 3_466
O4 Ba2 O12 115.2(2) . 3_466
O4 Ba2 O9 156.3(3) . 3_466
O4 Ba2 O1 121.5(3) . 3_466
O4 Ba2 C4 104.0(3) . .
O4 Ba2 O15 82.0(5) . .
O4 Ba2 C23 100.7(3) . 3_466
O6 Ba2 O2 113.0(2) . 3_466
O6 Ba2 O7 141.5(3) . .
O6 Ba2 O8 145.3(2) . .
O6 Ba2 C1 56.6(3) . 3_466
O6 Ba2 O12 70.2(2) . 3_466
O6 Ba2 O9 90.0(2) . 3_466
O6 Ba2 O1 140.3(3) . 3_466
O6 Ba2 C4 147.1(3) . .
O6 Ba2 O15 77.0(4) . .
O6 Ba2 C23 129.4(3) . 3_466
O2 Ba2 O7 85.0(3) 3_466 .
O2 Ba2 C1 70.5(3) 3_466 3_466
O2 Ba2 O1 44.9(2) 3_466 3_466
O2 Ba2 C4 96.2(3) 3_466 .
O2 Ba2 C23 22.7(2) 3_466 3_466
O7 Ba2 C1 155.3(3) . 3_466
O7 Ba2 C4 22.7(3) . .
O7 Ba2 C23 79.5(3) . 3_466
O8 Ba2 O2 101.0(2) . 3_466
O8 Ba2 O7 44.9(2) . .
O8 Ba2 C1 135.8(3) . 3_466
O8 Ba2 O1 63.9(2) . 3_466
O8 Ba2 C4 22.7(2) . .
O8 Ba2 C23 81.8(3) . 3_466
O12 Ba2 O2 73.3(3) 3_466 3_466
O12 Ba2 O7 147.9(3) 3_466 .
O12 Ba2 O8 115.8(2) 3_466 .
O12 Ba2 C1 20.1(2) 3_466 3_466
O12 Ba2 O1 71.3(3) 3_466 3_466
O12 Ba2 C4 136.0(2) 3_466 .
O12 Ba2 C23 71.3(3) 3_466 3_466
O9 Ba2 O2 119.8(3) 3_466 3_466
O9 Ba2 O7 110.8(2) 3_466 .
O9 Ba2 O8 66.4(2) 3_466 .
O9 Ba2 C1 80.3(3) 3_466 3_466
O9 Ba2 O12 63.5(3) 3_466 3_466
O9 Ba2 O1 81.4(3) 3_466 3_466
O9 Ba2 C4 88.2(3) 3_466 .
O9 Ba2 C23 100.9(3) 3_466 3_466
O1 Ba2 O7 76.6(3) 3_466 .
O1 Ba2 C1 83.8(3) 3_466 3_466
O1 Ba2 C4 71.7(3) 3_466 .
O1 Ba2 C23 22.2(2) 3_466 3_466
C4 Ba2 C1 154.3(3) . 3_466
C4 Ba2 C23 83.1(3) . 3_466
O15 Ba2 O2 153.5(5) . 3_466
O15 Ba2 O7 73.9(5) . .
O15 Ba2 O8 75.2(4) . .
O15 Ba2 C1 130.3(5) . 3_466
O15 Ba2 O12 132.3(4) . 3_466
O15 Ba2 O9 83.3(5) . 3_466
O15 Ba2 O1 139.1(4) . 3_466
O15 Ba2 C4 70.1(4) . .
O15 Ba2 C23 152.7(4) . 3_466
C23 Ba2 C1 76.7(3) 3_466 3_466
Cu2 I1 Cu1 58.73(5) . .
Cu1 I2 Cu2 58.22(5) . .
I2 Cu1 I1 122.27(6) . .
Cu2 Cu1 I1 60.05(5) . .
Cu2 Cu1 I2 62.22(6) . .
N1 Cu1 I1 106.5(3) 7 .
N1 Cu1 I2 110.8(3) 7 .
N1 Cu1 Cu2 130.8(3) 7 .
N1 Cu1 N4 107.4(4) 7 2_564
N4 Cu1 I1 106.5(3) 2_564 .
N4 Cu1 I2 102.5(3) 2_564 .
N4 Cu1 Cu2 121.8(3) 2_564 .
I1 Cu2 I2 120.78(6) . .
Cu1 Cu2 I1 61.21(5) . .
Cu1 Cu2 I2 59.56(5) . .
N3 Cu2 I1 112.9(3) 8_675 .
N3 Cu2 I2 106.7(3) 8_675 .
N3 Cu2 Cu1 133.7(3) 8_675 .
N3 Cu2 N2 104.6(4) 8_675 .
N2 Cu2 I1 106.3(3) . .
N2 Cu2 I2 104.1(3) . .
N2 Cu2 Cu1 121.4(3) . .
C2 O10 Ba1 112.7(8) . .
C2 O10 Li2 144.7(11) . .
Li2 O10 Ba1 101.6(6) . .
Ba2 O4 Ba1 101.6(3) . .
C16 O4 Ba1 91.5(7) . .
C16 O4 Ba2 165.8(8) . .
C1 O13 Ba1 131.1(8) . 3_566
C1 O13 Li2 126.3(10) . 3_566
Li2 O13 Ba1 98.7(6) 3_566 3_566
C16 O3 Ba1 97.9(7) . .
C16 O3 Li1 129.7(11) . .
Li1 O3 Ba1 108.3(7) . .
C15 N1 Cu1 118.3(8) . 7_556
C18 N1 Cu1 124.3(8) . 7_556
C18 N1 C15 115.3(10) . .
C28 O11 Li1 138.0(15) . .
C11 O5 Ba1 95.2(7) . .
Ba2 O6 Ba1 102.2(2) . .
C11 O6 Ba1 92.3(6) . .
C11 O6 Ba2 137.8(8) . .
C23 O2 Ba2 96.5(7) . 3_566
C23 O2 Li2 127.8(10) . 3_566
Li2 O2 Ba2 105.2(6) 3_566 3_566
C4 O7 Ba2 91.5(7) . .
Ba1 O8 Ba2 103.7(3) 3_466 .
C4 O8 Ba1 137.3(8) . 3_466
C4 O8 Ba2 96.2(6) . .
O13 C1 Ba2 82.2(7) . 3_566
O13 C1 C25 117.6(12) . .
O12 C1 Ba2 51.2(6) . 3_566
O12 C1 O13 124.7(11) . .
O12 C1 C25 117.6(11) . .
C25 C1 Ba2 141.9(12) . 3_566
C1 O12 Ba2 108.7(7) . 3_566
C1 O12 Li1 142.6(10) . .
Li1 O12 Ba2 100.0(7) . 3_566
C30 O16 Ba1 117.9(15) . .
C2 O9 Ba2 140.3(10) . 3_566
C2 O9 Li1 121.2(12) . .
Li1 O9 Ba2 96.7(7) . 3_566
Ba1 O1 Ba2 101.3(2) . 3_566
C23 O1 Ba1 163.4(8) . .
C23 O1 Ba2 95.0(7) . 3_566
C12 N3 Cu2 118.8(8) . 8_575
C20 N3 Cu2 125.6(9) . 8_575
C20 N3 C12 114.9(10) . .
C26 N2 Cu2 122.2(9) . .
C27 N2 Cu2 121.8(8) . .
C27 N2 C26 115.9(11) . .
O10 C2 Ba1 48.1(7) . .
O10 C2 O9 126.3(13) . .
O10 C2 C32 109(2) . .
O10 C2 C40 112.8(16) . .
O9 C2 Ba1 78.4(8) . .
O9 C2 C32 115(2) . .
O9 C2 C40 117.6(16) . .
C32 C2 Ba1 139(2) . .
C40 C2 Ba1 156.3(14) . .
C9 N4 Cu1 121.3(8) . 2_565
C10 N4 Cu1 121.5(9) . 2_565
C10 N4 C9 117.1(11) . .
C7 C3 C22 117.6(11) . .
C7 C3 C23 122.1(10) . .
C22 C3 C23 120.3(10) . .
O7 C4 Ba2 65.9(6) . .
O7 C4 O8 124.9(11) . .
O7 C4 C5 118.5(10) . .
O8 C4 Ba2 61.1(6) . .
O8 C4 C5 116.4(10) . .
C5 C4 Ba2 160.3(8) . .
C13 C5 C4 119.9(10) . .
C24 C5 C4 122.0(10) . .
C24 C5 C13 118.1(11) . .
C19 C6 C16 122.3(10) . .
C21 C6 C16 121.3(10) . .
C21 C6 C19 116.4(11) . .
C3 C7 H7 120.8 . .
C10 C7 C3 118.5(12) . .
C10 C7 H7 120.8 . .
C15 C8 H8 119.9 . .
C15 C8 C17 120.1(11) . .
C17 C8 H8 119.9 . .
N4 C9 H9 117.9 . .
N4 C9 C22 124.3(11) . .
C22 C9 H9 117.9 . .
N4 C10 C7 124.1(13) . .
N4 C10 H10 117.9 . .
C7 C10 H10 117.9 . .
O5 C11 Ba1 61.9(6) . .
O5 C11 C17 117.3(10) . .
O6 C11 Ba1 64.8(6) . .
O6 C11 O5 124.4(10) . .
O6 C11 C17 118.3(10) . .
C17 C11 Ba1 164.8(8) . .
N3 C12 H12 117.4 . .
N3 C12 C13 125.1(11) . .
C13 C12 H12 117.4 . .
C5 C13 H13 121.0 . .
C12 C13 C5 118.1(11) . .
C12 C13 H13 121.0 . .
C17 C14 H14 120.6 . .
C17 C14 C18 118.9(11) . .
C18 C14 H14 120.6 . .
C29 O15 Ba2 137(2) . .
N1 C15 H15 117.9 . .
C8 C15 N1 124.1(11) . .
C8 C15 H15 117.9 . .
O4 C16 Ba1 65.5(6) . .
O4 C16 C6 118.5(10) . .
O3 C16 Ba1 59.5(6) . .
O3 C16 O4 123.8(11) . .
O3 C16 C6 117.7(10) . .
C6 C16 Ba1 166.9(9) . .
C8 C17 C11 121.9(10) . .
C14 C17 C8 116.9(11) . .
C14 C17 C11 121.0(10) . .
N1 C18 C14 124.6(11) . .
N1 C18 H18 117.7 . .
C14 C18 H18 117.7 . .
C6 C19 H19 120.0 . .
C26 C19 C6 119.9(12) . .
C26 C19 H19 120.0 . .
N3 C20 H20 117.7 . .
N3 C20 C24 124.6(12) . .
C24 C20 H20 117.7 . .
C6 C21 H21 120.4 . .
C27 C21 C6 119.2(11) . .
C27 C21 H21 120.4 . .
C41 O14 Li2 143(2) . 6_567
C3 C22 H22 120.8 . .
C9 C22 C3 118.3(11) . .
C9 C22 H22 120.8 . .
O2 C23 Ba2 60.8(6) . 3_566
O2 C23 C3 117.8(10) . .
O1 C23 Ba2 62.8(6) . 3_566
O1 C23 O2 123.5(11) . .
O1 C23 C3 118.6(10) . .
C3 C23 Ba2 175.5(8) . 3_566
C5 C24 C20 119.2(12) . .
C5 C24 H24 120.4 . .
C20 C24 H24 120.4 . .
C1 C25 H25A 109.5 . .
C1 C25 H25B 109.5 . .
C1 C25 H25C 109.5 . .
H25A C25 H25B 109.5 . .
H25A C25 H25C 109.5 . .
H25B C25 H25C 109.5 . .
N2 C26 C19 123.8(13) . .
N2 C26 H26 118.1 . .
C19 C26 H26 118.1 . .
N2 C27 C21 124.6(11) . .
N2 C27 H27 117.7 . .
C21 C27 H27 117.7 . .
C33 N5 C35 122(3) . .
C33 N5 C41 132(3) . .
C35 N5 C41 107(2) . .
C30 N6 C37 132.9(18) . .
C30 N6 C38 130(2) . .
C38 N6 C37 95(2) . .
O11 C28 H28 117.3 . .
O11 C28 N7 125(2) . .
N7 C28 H28 117.3 . .
C29 N8 C34 120(3) . .
C29 N8 C36 124(3) . .
C36 N8 C34 115(2) . .
C28 N7 C31 116(2) . .
C28 N7 C39 121(2) . .
C39 N7 C31 123(2) . .
O15 C29 N8 126(3) . .
O15 C29 H29 117.2 . .
N8 C29 H29 117.2 . .
O16 C30 N6 114.0(16) . .
O16 C30 H30 123.0 . .
N6 C30 H30 123.0 . .
Ba2 Li1 Ba1 71.1(4) 3_566 .
O3 Li1 Ba1 43.4(5) . .
O3 Li1 Ba2 108.0(9) . 3_566
O3 Li1 O9 101.8(10) . .
O11 Li1 Ba1 136.4(9) . .
O11 Li1 Ba2 142.7(11) . 3_566
O11 Li1 O3 108.5(11) . .
O11 Li1 O9 114.4(14) . .
O12 Li1 Ba1 105.2(9) . .
O12 Li1 Ba2 49.1(5) . 3_566
O12 Li1 O3 115.3(14) . .
O12 Li1 O11 118.3(12) . .
O12 Li1 O9 97.1(9) . .
O9 Li1 Ba1 60.6(6) . .
O9 Li1 Ba2 49.7(5) . 3_566
N7 C31 H31A 109.5 . .
N7 C31 H31B 109.5 . .
N7 C31 H31C 109.5 . .
H31A C31 H31B 109.5 . .
H31A C31 H31C 109.5 . .
H31B C31 H31C 109.5 . .
C2 C32 H32A 109.5 . .
C2 C32 H32B 109.5 . .
C2 C32 H32C 109.5 . .
H32A C32 H32B 109.5 . .
H32A C32 H32C 109.5 . .
H32B C32 H32C 109.5 . .
N5 C33 H33A 109.5 . .
N5 C33 H33B 109.5 . .
N5 C33 H33C 109.5 . .
H33A C33 H33B 109.5 . .
H33A C33 H33C 109.5 . .
H33B C33 H33C 109.5 . .
N8 C34 H34A 109.5 . .
N8 C34 H34B 109.5 . .
N8 C34 H34C 109.5 . .
H34A C34 H34B 109.5 . .
H34A C34 H34C 109.5 . .
H34B C34 H34C 109.5 . .
N5 C35 H35A 109.5 . .
N5 C35 H35B 109.5 . .
N5 C35 H35C 109.5 . .
H35A C35 H35B 109.5 . .
H35A C35 H35C 109.5 . .
H35B C35 H35C 109.5 . .
N8 C36 H36A 109.5 . .
N8 C36 H36B 109.5 . .
N8 C36 H36C 109.5 . .
H36A C36 H36B 109.5 . .
H36A C36 H36C 109.5 . .
H36B C36 H36C 109.5 . .
N6 C37 H37A 109.5 . .
N6 C37 H37B 109.5 . .
N6 C37 H37C 109.5 . .
H37A C37 H37B 109.5 . .
H37A C37 H37C 109.5 . .
H37B C37 H37C 109.5 . .
N6 C38 H38A 109.5 . .
N6 C38 H38B 109.5 . .
N6 C38 H38C 109.5 . .
H38A C38 H38B 109.5 . .
H38A C38 H38C 109.5 . .
H38B C38 H38C 109.5 . .
Ba1 Li2 Ba2 70.9(3) . .
O10 Li2 Ba1 47.3(5) . .
O10 Li2 Ba2 99.6(8) . .
O10 Li2 O13 95.6(9) . 3_466
O10 Li2 O2 108.4(10) . 3_466
O13 Li2 Ba1 49.1(5) 3_466 .
O13 Li2 Ba2 62.4(6) 3_466 .
O13 Li2 O2 106.0(9) 3_466 3_466
O2 Li2 Ba1 108.5(8) 3_466 .
O2 Li2 Ba2 45.3(5) 3_466 .
O14 Li2 Ba1 135.8(10) 6_557 .
O14 Li2 Ba2 144.7(10) 6_557 .
O14 Li2 O10 115.6(12) 6_557 .
O14 Li2 O13 113.5(12) 6_557 3_466
O14 Li2 O2 115.7(12) 6_557 3_466
N7 C39 H39A 109.5 . .
N7 C39 H39B 109.5 . .
N7 C39 H39C 109.5 . .
H39A C39 H39B 109.5 . .
H39A C39 H39C 109.5 . .
H39B C39 H39C 109.5 . .
C2 C40 H40A 109.5 . .
C2 C40 H40B 109.5 . .
C2 C40 H40C 109.5 . .
H40A C40 H40B 109.5 . .
H40A C40 H40C 109.5 . .
H40B C40 H40C 109.5 . .
O14 C41 N5 128(3) . .
O14 C41 H41 116.0 . .
N5 C41 H41 116.0 . .
H17A O17 H17B 109.5 . .

loop_
_geom_bond_atom_site_label_1
_geom_bond_atom_site_label_2
_geom_bond_distance
_geom_bond_site_symmetry_2
Ba1 O10 2.763(8) .
Ba1 O4 2.951(8) .
Ba1 O13 2.817(8) 3_466
Ba1 O3 2.819(9) .
Ba1 O5 2.849(9) .
Ba1 O6 2.914(7) .
Ba1 O8 2.740(8) 3_566
Ba1 O16 2.773(14) .
Ba1 O1 2.760(7) .
Ba1 C2 3.427(14) .
Ba1 C11 3.217(11) .
Ba1 C16 3.241(12) .
Ba2 O4 2.730(8) .
Ba2 O6 2.743(8) .
Ba2 O2 2.874(8) 3_466
Ba2 O7 2.952(9) .
Ba2 O8 2.847(8) .
Ba2 C1 3.406(12) 3_466
Ba2 O12 2.802(8) 3_466
Ba2 O9 2.801(8) 3_466
Ba2 O1 2.920(8) 3_466
Ba2 C4 3.234(11) .
Ba2 O15 2.795(16) .
Ba2 C23 3.271(12) 3_466
I1 Cu1 2.6722(18) .
I1 Cu2 2.6419(19) .
I2 Cu1 2.6434(19) .
I2 Cu2 2.713(2) .
Cu1 Cu2 2.606(2) .
Cu1 N1 2.063(10) 7
Cu1 N4 2.102(10) 2_564
Cu2 N3 2.059(10) 8_675
Cu2 N2 2.072(10) .
O10 C2 1.225(15) .
O10 Li2 1.94(2) .
O4 C16 1.264(14) .
O13 C1 1.241(13) .
O13 Li2 1.98(2) 3_566
O3 C16 1.257(14) .
O3 Li1 1.95(2) .
N1 C15 1.369(15) .
N1 C18 1.311(16) .
O11 C28 1.21(2) .
O11 Li1 1.92(3) .
O5 C11 1.259(13) .
O6 C11 1.252(13) .
O2 C23 1.271(13) .
O2 Li2 1.99(2) 3_566
O7 C4 1.246(13) .
O8 C4 1.255(13) .
C1 O12 1.238(13) .
C1 C25 1.497(19) .
O12 Li1 1.90(2) .
O16 C30 1.274(10) .
O9 C2 1.228(15) .
O9 Li1 2.03(3) .
O1 C23 1.242(13) .
N3 C12 1.339(16) .
N3 C20 1.326(16) .
N2 C26 1.352(16) .
N2 C27 1.324(16) .
C2 C32 1.71(5) .
C2 C40 1.54(3) .
N4 C9 1.329(16) .
N4 C10 1.325(17) .
C3 C7 1.395(16) .
C3 C22 1.406(16) .
C3 C23 1.512(16) .
C4 C5 1.528(15) .
C5 C13 1.377(15) .
C5 C24 1.372(17) .
C6 C16 1.503(16) .
C6 C19 1.399(16) .
C6 C21 1.393(16) .
C7 H7 0.9300 .
C7 C10 1.373(19) .
C8 H8 0.9300 .
C8 C15 1.347(16) .
C8 C17 1.388(16) .
C9 H9 0.9300 .
C9 C22 1.365(18) .
C10 H10 0.9300 .
C11 C17 1.502(15) .
C12 H12 0.9300 .
C12 C13 1.376(17) .
C13 H13 0.9300 .
C14 H14 0.9300 .
C14 C17 1.382(16) .
C14 C18 1.396(17) .
O15 C29 1.22(3) .
C15 H15 0.9300 .
C18 H18 0.9300 .
C19 H19 0.9300 .
C19 C26 1.368(18) .
C20 H20 0.9300 .
C20 C24 1.373(18) .
C21 H21 0.9300 .
C21 C27 1.387(18) .
O14 Li2 1.88(3) 6_567
O14 C41 1.19(3) .
C22 H22 0.9300 .
C24 H24 0.9300 .
C25 H25A 0.9600 .
C25 H25B 0.9600 .
C25 H25C 0.9600 .
C26 H26 0.9300 .
C27 H27 0.9300 .
N5 C33 1.36(3) .
N5 C35 1.44(3) .
N5 C41 1.445(10) .
N6 C30 1.40(2) .
N6 C37 1.512(10) .
N6 C38 1.41(3) .
C28 H28 0.9300 .
C28 N7 1.36(2) .
N8 C29 1.31(3) .
N8 C34 1.49(3) .
N8 C36 1.46(3) .
N7 C31 1.51(3) .
N7 C39 1.49(3) .
C29 H29 0.9300 .
C30 H30 0.9300 .
C31 H31A 0.9600 .
C31 H31B 0.9600 .
C31 H31C 0.9600 .
C32 H32A 0.9600 .
C32 H32B 0.9600 .
C32 H32C 0.9600 .
C33 H33A 0.9600 .
C33 H33B 0.9600 .
C33 H33C 0.9600 .
C34 H34A 0.9600 .
C34 H34B 0.9600 .
C34 H34C 0.9600 .
C35 H35A 0.9600 .
C35 H35B 0.9600 .
C35 H35C 0.9600 .
C36 H36A 0.9600 .
C36 H36B 0.9600 .
C36 H36C 0.9600 .
C37 H37A 0.9600 .
C37 H37B 0.9600 .
C37 H37C 0.9600 .
C38 H38A 0.9600 .
C38 H38B 0.9600 .
C38 H38C 0.9600 .
C39 H39A 0.9600 .
C39 H39B 0.9600 .
C39 H39C 0.9600 .
C40 H40A 0.9600 .
C40 H40B 0.9600 .
C40 H40C 0.9600 .
C41 H41 0.9300 .
O17 H17A 0.8500 .
O17 H17B 0.8496 .

loop_
_geom_torsion_atom_site_label_1
_geom_torsion_atom_site_label_2
_geom_torsion_atom_site_label_3
_geom_torsion_atom_site_label_4
_geom_torsion
_geom_torsion_site_symmetry_1
_geom_torsion_site_symmetry_2
_geom_torsion_site_symmetry_3
_geom_torsion_site_symmetry_4
Ba1 O10 C2 O9 -4(2) . . . .
Ba1 O10 C2 C32 139(2) . . . .
Ba1 O10 C2 C40 -163.2(16) . . . .
Ba1 O4 C16 O3 12.8(13) . . . .
Ba1 O4 C16 C6 -166.1(10) . . . .
Ba1 O13 C1 Ba2 76.2(8) 3_566 . . 3_566
Ba1 O13 C1 O12 106.4(14) 3_566 . . .
Ba1 O13 C1 C25 -69.4(18) 3_566 . . .
Ba1 O3 C16 O4 -13.6(14) . . . .
Ba1 O3 C16 C6 165.4(9) . . . .
Ba1 O5 C11 O6 -17.9(14) . . . .
Ba1 O5 C11 C17 162.9(9) . . . .
Ba1 O6 C11 O5 17.4(13) . . . .
Ba1 O6 C11 C17 -163.3(10) . . . .
Ba1 O8 C4 Ba2 -118.0(10) 3_466 . . .
Ba1 O8 C4 O7 -100.9(14) 3_466 . . .
Ba1 O8 C4 C5 84.1(14) 3_466 . . .
Ba1 O16 C30 N6 134.9(18) . . . .
Ba1 O1 C23 Ba2 169(3) . . . 3_566
Ba1 O1 C23 O2 172(2) . . . .
Ba1 O1 C23 C3 -6(4) . . . .
Ba1 C11 C17 C8 83(3) . . . .
Ba1 C11 C17 C14 -101(3) . . . .
Ba2 O4 C16 Ba1 157(4) . . . .
Ba2 O4 C16 O3 170(3) . . . .
Ba2 O4 C16 C6 -9(4) . . . .
Ba2 O6 C11 Ba1 -111.1(9) . . . .
Ba2 O6 C11 O5 -93.7(14) . . . .
Ba2 O6 C11 C17 85.5(14) . . . .
Ba2 O2 C23 O1 -2.6(13) 3_566 . . .
Ba2 O2 C23 C3 175.2(9) 3_566 . . .
Ba2 O7 C4 O8 -16.4(14) . . . .
Ba2 O7 C4 C5 158.5(10) . . . .
Ba2 O8 C4 O7 17.1(15) . . . .
Ba2 O8 C4 C5 -157.9(9) . . . .
Ba2 C1 O12 Li1 -138(2) 3_566 . . .
Ba2 O12 Li1 Ba1 47.3(8) 3_566 . . .
Ba2 O12 Li1 O3 92.5(11) 3_566 . . .
Ba2 O12 Li1 O11 -136.8(13) 3_566 . . .
Ba2 O12 Li1 O9 -14.1(10) 3_566 . . .
Ba2 O9 C2 Ba1 78.4(12) 3_566 . . .
Ba2 O9 C2 O10 82(2) 3_566 . . .
Ba2 O9 C2 C32 -60(3) 3_566 . . .
Ba2 O9 C2 C40 -120.3(19) 3_566 . . .
Ba2 O1 C23 O2 2.6(13) 3_566 . . .
Ba2 O1 C23 C3 -175.2(9) 3_566 . . .
Ba2 C4 C5 C13 -86(2) . . . .
Ba2 C4 C5 C24 94(2) . . . .
Ba2 O15 C29 N8 158(2) . . . .
Cu1 N1 C15 C8 -161.3(11) 7_556 . . .
Cu1 N1 C18 C14 161.8(13) 7_556 . . .
Cu1 N4 C9 C22 -178.0(12) 2_565 . . .
Cu1 N4 C10 C7 177.9(13) 2_565 . . .
Cu2 N3 C12 C13 -169.8(12) 8_575 . . .
Cu2 N3 C20 C24 172.3(12) 8_575 . . .
Cu2 N2 C26 C19 175.5(13) . . . .
Cu2 N2 C27 C21 -178.8(13) . . . .
O13 C1 O12 Ba2 -39.8(16) . . . 3_566
O13 C1 O12 Li1 -177.8(16) . . . .
O11 C28 N7 C31 -177(2) . . . .
O11 C28 N7 C39 -1(4) . . . .
O5 C11 C17 C8 0.2(19) . . . .
O5 C11 C17 C14 176.4(13) . . . .
O6 C11 C17 C8 -179.1(12) . . . .
O6 C11 C17 C14 -2.9(19) . . . .
O7 C4 C5 C13 176.3(13) . . . .
O7 C4 C5 C24 -3.6(19) . . . .
O8 C4 C5 C13 -8.3(18) . . . .
O8 C4 C5 C24 171.8(13) . . . .
C1 O12 Li1 Ba1 -172.7(15) . . . .
C1 O12 Li1 Ba2 140(2) . . . 3_566
C1 O12 Li1 O3 -127.5(17) . . . .
C1 O12 Li1 O11 3(3) . . . .
C1 O12 Li1 O9 125.8(16) . . . .
N3 C12 C13 C5 -2(2) . . . .
N3 C20 C24 C5 -4(2) . . . .
N4 C9 C22 C3 2(2) . . . .
C3 C7 C10 N4 -2(3) . . . .
C4 C5 C13 C12 179.2(13) . . . .
C4 C5 C24 C20 -176.4(13) . . . .
C6 C19 C26 N2 5(3) . . . .
C6 C21 C27 N2 1(3) . . . .
C7 C3 C22 C9 -4(2) . . . .
C7 C3 C23 O2 -17.0(18) . . . .
C7 C3 C23 O1 160.9(13) . . . .
C9 N4 C10 C7 1(2) . . . .
C10 N4 C9 C22 -1(2) . . . .
C12 N3 C20 C24 2(2) . . . .
C13 C5 C24 C20 4(2) . . . .
C15 N1 C18 C14 -1(2) . . . .
C15 C8 C17 C11 175.6(12) . . . .
C15 C8 C17 C14 -1(2) . . . .
C16 C6 C19 C26 178.2(14) . . . .
C16 C6 C21 C27 178.8(14) . . . .
C17 C8 C15 N1 -2(2) . . . .
C17 C14 C18 N1 -1(3) . . . .
C18 N1 C15 C8 3(2) . . . .
C18 C14 C17 C8 2(2) . . . .
C18 C14 C17 C11 -174.3(13) . . . .
C19 C6 C16 Ba1 65(4) . . . .
C19 C6 C16 O4 169.7(13) . . . .
C19 C6 C16 O3 -9(2) . . . .
C19 C6 C21 C27 0(2) . . . .
C20 N3 C12 C13 1(2) . . . .
C21 C6 C16 Ba1 -113(3) . . . .
C21 C6 C16 O4 -8.5(19) . . . .
C21 C6 C16 O3 172.5(13) . . . .
C21 C6 C19 C26 -3(2) . . . .
C22 C3 C7 C10 4(2) . . . .
C22 C3 C23 O2 162.5(12) . . . .
C22 C3 C23 O1 -19.6(18) . . . .
C23 C3 C7 C10 -176.4(14) . . . .
C23 C3 C22 C9 176.3(13) . . . .
C24 C5 C13 C12 -1(2) . . . .
C25 C1 O12 Ba2 136.0(14) . . . 3_566
C25 C1 O12 Li1 -2(3) . . . .
C26 N2 C27 C21 0(2) . . . .
C27 N2 C26 C19 -4(2) . . . .
Li1 O3 C16 Ba1 121.9(14) . . . .
Li1 O3 C16 O4 108.4(16) . . . .
Li1 O3 C16 C6 -72.7(17) . . . .
Li1 O11 C28 N7 144(2) . . . .
Li1 O9 C2 Ba1 -82.0(11) . . . .
Li1 O9 C2 O10 -79(2) . . . .
Li1 O9 C2 C32 140(2) . . . .
Li1 O9 C2 C40 79(2) . . . .
C33 N5 C41 O14 -177(3) . . . .
C34 N8 C29 O15 -2(6) . . . .
C35 N5 C41 O14 3(5) . . . .
C36 N8 C29 O15 176(3) . . . .
C37 N6 C30 O16 -13(4) . . . .
C38 N6 C30 O16 -169(3) . . . .
Li2 O10 C2 Ba1 -165(2) . . . .
Li2 O10 C2 O9 -169.7(14) . . . .
Li2 O10 C2 C32 -26(3) . . . .
Li2 O10 C2 C40 31(3) . . . .
Li2 O13 C1 Ba2 -76.4(11) 3_566 . . 3_566
Li2 O13 C1 O12 -46(2) 3_566 . . .
Li2 O13 C1 C25 138.0(16) 3_566 . . .
Li2 O2 C23 Ba2 114.9(11) 3_566 . . 3_566
Li2 O2 C23 O1 112.3(14) 3_566 . . .
Li2 O2 C23 C3 -69.9(15) 3_566 . . .
Li2 O14 C41 N5 -146(3) 6_567 . . .

_cod_database_fobs_code 1561021
